data_7034008
loop_
_publ_author_name
'Ma, Xiaozhou'
'Xu, Na'
'Gao, Chen'
'Li, Leilei'
'Wang, Bingwu'
'Shi, Wei'
'Cheng, Peng'

_publ_section_title
;
 Lanthanide hydroxide ribbons assembled in a 2D network: slow relaxation
 of the magnetization in the dysprosium(iii) complex.
;
_journal_issue 12
_journal_name_full 'Dalton transactions (Cambridge, England : 2003)'
_journal_page_first 5276
_journal_page_last 5279
_journal_paper_doi 10.1039/c5dt00185d
_journal_volume 44
_journal_year 2015
_chemical_formula_moiety 'C14 H22 Dy2 O11, H2 O'
_chemical_formula_sum 'C14 H24 Dy2 O12'
_chemical_formula_weight 709.33
_chemical_name_systematic
;
 ? 
;
_space_group_crystal_system triclinic
_space_group_IT_number 2
_space_group_name_Hall '-P 1'
_space_group_name_H-M_alt 'P -1'
_symmetry_space_group_name_Hall '-P 1'
_symmetry_space_group_name_H-M 'P -1'
_atom_sites_solution_hydrogens geom
_atom_sites_solution_primary direct
_atom_sites_solution_secondary difmap
_audit_creation_date 2014-12-16
_audit_creation_method
;
Olex2 1.2
(compiled 2014.11.28 svn.r3106 for OlexSys, GUI svn.r4959)
;
_audit_update_record
;
2014-12-16 deposited with the CCDC.
2015-02-11 downloaded from the CCDC.
;
_cell_angle_alpha 71.520(6)
_cell_angle_beta 83.425(6)
_cell_angle_gamma 75.425(6)
_cell_formula_units_Z 2
_cell_length_a 7.1628(5)
_cell_length_b 9.9371(6)
_cell_length_c 14.9972(10)
_cell_measurement_reflns_used 4316
_cell_measurement_temperature 127.8(2)
_cell_measurement_theta_max 28.6850
_cell_measurement_theta_min 3.7790
_cell_volume 979.14(12)
_computing_cell_refinement
'CrysAlisPro, Agilent Technologies, Version 1.171.36.28 (release 01-02-2013 CrysAlis171 .NET) (compiled Feb 1 2013,16:14:44)'
_computing_data_collection
'CrysAlisPro, Agilent Technologies, Version 1.171.36.28 (release 01-02-2013 CrysAlis171 .NET) (compiled Feb 1 2013,16:14:44)'
_computing_data_reduction
'CrysAlisPro, Agilent Technologies, Version 1.171.36.28 (release 01-02-2013 CrysAlis171 .NET) (compiled Feb 1 2013,16:14:44)'
_computing_molecular_graphics 'Olex2 (Dolomanov et al., 2009)'
_computing_publication_material 'Olex2 (Dolomanov et al., 2009)'
_computing_structure_refinement 'XL (Sheldrick, 2008)'
_computing_structure_solution 'XS (Sheldrick, 2008)'
_diffrn_ambient_temperature 127.8(2)
_diffrn_detector_area_resol_mean 16.2116
_diffrn_measured_fraction_theta_full 0.999
_diffrn_measured_fraction_theta_max 0.999
_diffrn_measurement_details
;
  1 omega  -12.00   88.00   1.0000    5.0000
omega____ theta____ kappa____ phi______ frames
    -       18.0372   77.0000  -30.0000 100

  2 omega    1.00   49.00   1.0000    5.0000
omega____ theta____ kappa____ phi______ frames
    -       18.0372   57.0000   90.0000 48

  3 omega   -5.00   31.00   1.0000    5.0000
omega____ theta____ kappa____ phi______ frames
    -       18.0372   90.0000  113.0000 36

  4 omega  -49.00   38.00   1.0000    5.0000
omega____ theta____ kappa____ phi______ frames
    -       18.0372  -57.0000 -150.0000 87

  5 omega  -22.00   46.00   1.0000    5.0000
omega____ theta____ kappa____ phi______ frames
    -      -18.8185   77.0000   90.0000 68

  6 omega  -83.00  -17.00   1.0000    5.0000
omega____ theta____ kappa____ phi______ frames
    -      -18.8185  -57.0000  150.0000 66
;
_diffrn_measurement_device_type 'SuperNova, Single source at offset, Eos'
_diffrn_measurement_method '\w scans'
_diffrn_orient_matrix_UB_11 0.0723546000
_diffrn_orient_matrix_UB_12 0.0065552000
_diffrn_orient_matrix_UB_13 0.0259186000
_diffrn_orient_matrix_UB_21 -0.0165598000
_diffrn_orient_matrix_UB_22 -0.0612193000
_diffrn_orient_matrix_UB_23 0.0373608000
_diffrn_orient_matrix_UB_31 0.0705314000
_diffrn_orient_matrix_UB_32 -0.0467491000
_diffrn_orient_matrix_UB_33 -0.0205585000
_diffrn_radiation_monochromator mirror
_diffrn_radiation_type MoK\a
_diffrn_radiation_wavelength 0.71073
_diffrn_reflns_av_R_equivalents 0.0569
_diffrn_reflns_av_unetI/netI 0.0662
_diffrn_reflns_limit_h_max 8
_diffrn_reflns_limit_h_min -8
_diffrn_reflns_limit_k_max 11
_diffrn_reflns_limit_k_min -11
_diffrn_reflns_limit_l_max 17
_diffrn_reflns_limit_l_min -17
_diffrn_reflns_number 6809
_diffrn_reflns_theta_full 25.01
_diffrn_reflns_theta_max 25.01
_diffrn_reflns_theta_min 2.87
_diffrn_source 'SuperNova (Mo) X-ray Source'
_exptl_absorpt_coefficient_mu 7.632
_exptl_absorpt_correction_T_max 1.00000
_exptl_absorpt_correction_T_min 0.42370
_exptl_absorpt_correction_type multi-scan
_exptl_absorpt_process_details
'CrysAlisPro, Agilent Technologies, Version 1.171.36.28 (release 01-02-2013 CrysAlis171 .NET) (compiled Feb 1 2013,16:14:44) Empirical absorption correction using spherical harmonics, implemented in SCALE3 ABSPACK scaling algorithm.'
_exptl_crystal_colour White
_exptl_crystal_density_diffrn 2.406
_exptl_crystal_density_method 'not measured'
_exptl_crystal_description Rectangular
_exptl_crystal_F_000 672
_exptl_crystal_size_max 0.2
_exptl_crystal_size_mid 0.12
_exptl_crystal_size_min 0.1
_refine_diff_density_max 2.979
_refine_diff_density_min -2.326
_refine_diff_density_rms 0.283
_refine_ls_extinction_method none
_refine_ls_goodness_of_fit_ref 1.046
_refine_ls_hydrogen_treatment mixed
_refine_ls_matrix_type full
_refine_ls_number_parameters 268
_refine_ls_number_reflns 3451
_refine_ls_number_restraints 24
_refine_ls_restrained_S_all 1.044
_refine_ls_R_factor_all 0.0441
_refine_ls_R_factor_gt 0.0392
_refine_ls_shift/su_max 0.001
_refine_ls_shift/su_mean 0.000
_refine_ls_structure_factor_coef Fsqd
_refine_ls_weighting_details 'calc w=1/[\s^2^(Fo^2^)+(0.0482P)^2^+0.0000P] where P=(Fo^2^+2Fc^2^)/3'
_refine_ls_weighting_scheme calc
_refine_ls_wR_factor_gt 0.0947
_refine_ls_wR_factor_ref 0.1007
_reflns_number_gt 3037
_reflns_number_total 3451
_reflns_threshold_expression >2sigma(I)
_cod_data_source_file c5dt00185d2.cif
_cod_data_source_block p130914i
_cod_depositor_comments 'Adding full bibliography for 7034007--7034008.cif.'
_cod_original_cell_volume 979.13(11)
_cod_database_code 7034008
_chemical_oxdiff_formula C1DY1
_chemical_oxdiff_usercomment 130911
_reflns_odcompleteness_completeness 99.83
_reflns_odcompleteness_iscentric 1
_reflns_odcompleteness_theta 26.32
_olex2_refinement_description
;
1. Fixed Uiso
 At 1.2 times of:
  All C(H,H) groups
 At 1.5 times of:
  All C(H,H,H) groups, All O(H,H) groups
2. Uiso/Uaniso restraints and constraints
Uanis(C3) \\sim Ueq: with sigma of 0.05 and sigma for terminal atoms of 0.1
Uanis(C3) \\sim Ueq: with sigma of 0.005 and sigma for terminal atoms of 0.01
Uanis(C1) \\sim Ueq: with sigma of 0.01 and sigma for terminal atoms of 0.02
Uanis(O9) \\sim Ueq: with sigma of 0.001 and sigma for terminal atoms of 0.002
3.a Free rotating group:
 O12(H12C,H12D)
3.b Secondary CH2 refined with riding coordinates:
 C5(H5A,H5B), C6(H6A,H6B), C13(H13A,H13B), C12(H12A,H12B)
3.c Idealised Me refined as rotating group:
 C10(H10A,H10B,H10C), C4(H4A,H4B,H4C), C11(H11C,H11D,H11E), C3(H3A,H3B,H3C)
;
_olex2_submission_special_instructions 'No special instructions were received'

loop_
_space_group_symop_id
_space_group_symop_operation_xyz
1 'x, y, z'
2 '-x, -y, -z'

loop_
_atom_site_label
_atom_site_type_symbol
_atom_site_fract_x
_atom_site_fract_y
_atom_site_fract_z
_atom_site_U_iso_or_equiv
_atom_site_adp_type
_atom_site_occupancy
_atom_site_calc_flag
_atom_site_refinement_flags_posn
_atom_site_refinement_flags_adp
Dy1 Dy 0.88959(5) 0.55668(3) 0.37694(2) 0.00690(13) Uani 1 d . .
Dy2 Dy 1.33642(5) 0.66927(3) 0.40854(2) 0.00683(13) Uani 1 d . .
O10 O 1.0280(7) 0.6391(5) 0.4745(3) 0.0104(11) Uani 1 d . .
O9 O 0.6312(7) 0.5777(5) 0.4857(3) 0.0094(11) Uani 1 d . U
O4 O 1.4179(8) 0.3128(5) 0.3351(4) 0.0185(12) Uani 1 d . .
O5 O 0.8613(7) 0.8113(5) 0.2888(3) 0.0121(11) Uani 1 d . .
O11 O 1.4954(8) 0.8758(5) 0.3650(4) 0.0148(12) Uani 1 d . .
O2 O 0.8523(7) 0.5886(5) 0.2129(3) 0.0132(11) Uani 1 d . .
C2 C 0.5704(11) 0.6541(7) 0.1237(5) 0.0097(15) Uani 1 d . .
C10 C 0.7267(12) 1.0858(8) 0.1668(6) 0.0214(19) Uani 1 d . .
H10A H 0.7122 1.0169 0.1369 0.032 Uiso 1 calc GR .
H10B H 0.7033 1.1817 0.1225 0.032 Uiso 1 calc GR .
H10C H 0.6358 1.0844 0.2192 0.032 Uiso 1 calc GR .
C7 C 1.3261(11) 0.4314(7) 0.2914(5) 0.0122(16) Uani 1 d . .
O3 O 1.2132(7) 0.5226(5) 0.3340(3) 0.0100(11) Uani 1 d . .
O1 O 0.5776(7) 0.6254(5) 0.2920(3) 0.0106(11) Uani 1 d . .
C1 C 0.6726(11) 0.6173(7) 0.2138(5) 0.0112(16) Uani 1 d . U
O8 O 0.8544(8) 0.3446(5) 0.3615(4) 0.0190(13) Uani 1 d . .
C5 C 0.3616(10) 0.6355(7) 0.1385(5) 0.0107(15) Uani 1 d . .
H5A H 0.2913 0.6975 0.1757 0.013 Uiso 1 calc R .
H5B H 0.3039 0.6718 0.0775 0.013 Uiso 1 calc R .
C6 C 1.3294(11) 0.4815(8) 0.1862(5) 0.0137(16) Uani 1 d . .
H6A H 1.2078 0.4769 0.1661 0.016 Uiso 1 calc R .
H6B H 1.4307 0.4134 0.1636 0.016 Uiso 1 calc R .
C8 C 0.9856(11) 0.8881(7) 0.2646(5) 0.0119(16) Uani 1 d . .
C14 C 1.1814(11) 0.7766(7) 0.5960(5) 0.0129(16) Uani 1 d . .
C9 C 0.9301(11) 1.0453(7) 0.2014(5) 0.0124(16) Uani 1 d . .
C4 C 0.5645(12) 0.8154(7) 0.0758(5) 0.0178(18) Uani 1 d . .
H4A H 0.4895 0.8716 0.1145 0.027 Uiso 1 calc GR .
H4B H 0.5067 0.8456 0.0158 0.027 Uiso 1 calc GR .
H4C H 0.6935 0.8303 0.0669 0.027 Uiso 1 calc GR .
C11 C 1.0714(13) 1.0628(8) 0.1159(6) 0.025(2) Uani 1 d . .
H11C H 1.0701 0.9920 0.0850 0.037 Uiso 1 calc GR .
H11D H 1.1992 1.0484 0.1363 0.037 Uiso 1 calc GR .
H11E H 1.0334 1.1590 0.0730 0.037 Uiso 1 calc GR .
C13 C 1.1409(12) 0.8915(8) 0.6456(5) 0.0185(18) Uani 1 d . .
H13A H 1.0592 0.9788 0.6064 0.022 Uiso 1 calc R .
H13B H 1.2622 0.9150 0.6503 0.022 Uiso 1 calc R .
C12 C 0.9538(12) 1.1454(8) 0.2576(6) 0.0195(18) Uani 1 d . .
H12A H 1.0902 1.1367 0.2632 0.023 Uiso 1 calc R .
H12B H 0.8976 1.2458 0.2234 0.023 Uiso 1 calc R .
C3 C 0.6888(11) 0.5650(8) 0.0606(5) 0.0200(18) Uani 1 d . U
H3A H 0.8152 0.5850 0.0478 0.030 Uiso 1 calc GR .
H3B H 0.6251 0.5915 0.0025 0.030 Uiso 1 calc GR .
H3C H 0.7000 0.4630 0.0921 0.030 Uiso 1 calc GR .
O6 O 1.1557(7) 0.8439(5) 0.2929(3) 0.0110(11) Uani 1 d . .
O7 O 1.2539(7) 0.8113(5) 0.5125(4) 0.0149(12) Uani 1 d . .
O12 O 1.7165(9) 0.8776(6) 0.5155(4) 0.0214(13) Uani 1 d . .
H12C H 1.6917 0.9614 0.5234 0.032 Uiso 1 d G .
H12D H 1.6912 0.8156 0.5665 0.032 Uiso 1 d G .
H11A H 1.539(15) 0.897(10) 0.409(8) 0.05(3) Uiso 1 d . .
H11B H 1.589(15) 0.872(9) 0.311(7) 0.04(3) Uiso 1 d . .

loop_
_atom_site_aniso_label
_atom_site_aniso_U_11
_atom_site_aniso_U_22
_atom_site_aniso_U_33
_atom_site_aniso_U_23
_atom_site_aniso_U_13
_atom_site_aniso_U_12
Dy1 0.0059(2) 0.0080(2) 0.0077(2) -0.00287(15) -0.00032(14) -0.00248(14)
Dy2 0.0052(2) 0.0081(2) 0.0079(2) -0.00304(15) 0.00020(14) -0.00221(14)
O10 0.007(3) 0.007(2) 0.018(3) -0.001(2) -0.003(2) -0.005(2)
O9 0.0083(14) 0.0089(13) 0.0102(13) -0.0019(9) 0.0004(9) -0.0022(9)
O4 0.018(3) 0.010(3) 0.020(3) 0.002(2) 0.001(2) 0.001(2)
O5 0.013(3) 0.013(3) 0.012(3) -0.006(2) -0.002(2) -0.003(2)
O11 0.017(3) 0.013(3) 0.015(3) -0.002(2) -0.006(3) -0.005(2)
O2 0.012(3) 0.017(3) 0.011(3) -0.003(2) -0.002(2) -0.005(2)
C2 0.010(4) 0.015(4) 0.005(4) -0.003(3) -0.002(3) -0.005(3)
C10 0.024(5) 0.013(4) 0.025(5) -0.001(3) -0.006(4) -0.005(3)
C7 0.007(4) 0.014(4) 0.018(4) -0.008(3) 0.003(3) -0.004(3)
O3 0.005(3) 0.009(2) 0.017(3) -0.004(2) -0.001(2) -0.003(2)
O1 0.013(3) 0.014(3) 0.004(2) -0.004(2) 0.003(2) 0.000(2)
C1 0.016(4) 0.004(3) 0.016(4) -0.004(3) -0.005(3) -0.004(3)
O8 0.035(4) 0.005(3) 0.018(3) 0.000(2) -0.015(3) -0.005(2)
C5 0.009(4) 0.015(4) 0.008(4) -0.005(3) -0.003(3) 0.001(3)
C6 0.012(4) 0.016(4) 0.018(4) -0.011(3) 0.002(3) -0.007(3)
C8 0.012(4) 0.016(4) 0.012(4) -0.010(3) 0.007(3) -0.006(3)
C14 0.012(4) 0.010(4) 0.020(4) -0.007(3) -0.010(3) 0.001(3)
C9 0.015(4) 0.011(4) 0.008(4) -0.001(3) -0.006(3) 0.004(3)
C4 0.021(5) 0.015(4) 0.017(4) 0.003(3) -0.009(3) -0.009(3)
C11 0.028(5) 0.020(4) 0.021(5) -0.007(4) 0.003(4) 0.002(4)
C13 0.024(5) 0.014(4) 0.018(4) -0.006(3) 0.005(3) -0.003(3)
C12 0.022(5) 0.016(4) 0.022(5) -0.007(3) -0.007(4) -0.002(3)
C3 0.013(4) 0.036(4) 0.013(4) -0.012(3) 0.008(3) -0.006(3)
O6 0.006(3) 0.016(3) 0.010(3) -0.003(2) -0.001(2) 0.000(2)
O7 0.013(3) 0.022(3) 0.016(3) -0.013(2) 0.006(2) -0.010(2)
O12 0.029(4) 0.016(3) 0.019(3) -0.005(2) 0.005(3) -0.007(3)

loop_
_atom_type_symbol
_atom_type_description
_atom_type_scat_dispersion_real
_atom_type_scat_dispersion_imag
_atom_type_scat_source
C C 0.0033 0.0016 'International Tables Vol C Tables 4.2.6.8 and 6.1.1.4'
H H 0.0000 0.0000 'International Tables Vol C Tables 4.2.6.8 and 6.1.1.4'
Dy Dy -0.1892 4.4098 'International Tables Vol C Tables 4.2.6.8 and 6.1.1.4'
O O 0.0106 0.0060 'International Tables Vol C Tables 4.2.6.8 and 6.1.1.4'

loop_
_geom_angle_atom_site_label_1
_geom_angle_atom_site_label_2
_geom_angle_atom_site_label_3
_geom_angle
_geom_angle_site_symmetry_1
_geom_angle_site_symmetry_3
Dy2 Dy1 Dy2 63.428(11) 2_766 1_455
Dy2 Dy1 Dy2 117.546(11) 2_766 .
Dy2 Dy1 Dy2 139.991(12) . 1_455
O10 Dy1 Dy2 38.10(11) 2_766 2_766
O10 Dy1 Dy2 88.29(12) . 2_766
O10 Dy1 Dy2 36.71(13) . .
O10 Dy1 Dy2 101.14(12) 2_766 1_455
O10 Dy1 Dy2 108.56(12) . 1_455
O10 Dy1 Dy2 85.60(11) 2_766 .
O10 Dy1 O10 70.27(17) . 2_766
O10 Dy1 O9 81.56(17) . .
O10 Dy1 O5 77.85(16) . .
O10 Dy1 O2 142.25(17) . .
O10 Dy1 O3 73.98(17) . .
O10 Dy1 O1 126.11(16) 2_766 .
O10 Dy1 O1 138.17(15) . .
O10 Dy1 C1 149.56(17) . .
O10 Dy1 C1 138.77(18) 2_766 .
O9 Dy1 Dy2 39.07(11) . 2_766
O9 Dy1 Dy2 34.96(12) . 1_455
O9 Dy1 Dy2 118.21(12) . .
O9 Dy1 O10 71.24(16) . 2_766
O9 Dy1 O5 99.96(17) . .
O9 Dy1 O2 123.82(17) . .
O9 Dy1 O1 71.42(16) . .
O9 Dy1 C1 98.4(2) . .
O5 Dy1 Dy2 71.14(12) . .
O5 Dy1 Dy2 84.30(13) . 1_455
O5 Dy1 Dy2 138.71(12) . 2_766
O5 Dy1 O10 147.77(16) . 2_766
O5 Dy1 O1 76.17(16) . .
O5 Dy1 C1 72.16(17) . .
O2 Dy1 Dy2 89.19(12) . 1_455
O2 Dy1 Dy2 110.75(12) . .
O2 Dy1 Dy2 129.31(12) . 2_766
O2 Dy1 O10 140.14(15) . 2_766
O2 Dy1 O5 70.92(16) . .
O2 Dy1 O1 52.43(16) . .
O2 Dy1 C1 25.5(2) . .
O3 Dy1 Dy2 39.21(12) . .
O3 Dy1 Dy2 169.99(11) . 1_455
O3 Dy1 Dy2 126.58(11) . 2_766
O3 Dy1 O10 88.85(16) . 2_766
O3 Dy1 O9 152.65(17) . .
O3 Dy1 O5 86.85(17) . .
O3 Dy1 O2 83.49(17) . .
O3 Dy1 O1 135.75(16) . .
O3 Dy1 C1 108.9(2) . .
O1 Dy1 Dy2 147.02(11) . .
O1 Dy1 Dy2 36.84(11) . 1_455
O1 Dy1 Dy2 90.09(11) . 2_766
O1 Dy1 C1 26.98(19) . .
C1 Dy1 Dy2 110.91(15) . 2_766
C1 Dy1 Dy2 63.80(16) . 1_455
C1 Dy1 Dy2 131.53(15) . .
O8 Dy1 Dy2 88.33(15) . 1_455
O8 Dy1 Dy2 130.37(14) . .
O8 Dy1 Dy2 66.73(15) . 2_766
O8 Dy1 O10 139.97(16) . .
O8 Dy1 O10 70.98(17) . 2_766
O8 Dy1 O9 95.25(19) . .
O8 Dy1 O5 141.24(17) . .
O8 Dy1 O2 70.97(17) . .
O8 Dy1 O3 95.68(19) . .
O8 Dy1 O1 75.31(17) . .
O8 Dy1 C1 70.47(18) . .
Dy1 Dy2 Dy1 116.572(11) 2_766 1_655
Dy1 Dy2 Dy1 62.454(11) 2_766 .
Dy1 Dy2 Dy1 139.991(12) . 1_655
Dy1 Dy2 Dy2 59.538(11) 2_766 2_866
Dy1 Dy2 Dy2 57.035(11) 1_655 2_866
Dy1 Dy2 Dy2 107.719(14) . 2_866
O10 Dy2 Dy1 155.61(10) . 1_655
O10 Dy2 Dy1 40.00(11) . 2_766
O10 Dy2 Dy1 35.58(12) . .
O10 Dy2 Dy2 99.15(11) . 2_866
O10 Dy2 O9 71.32(16) . 2_766
O10 Dy2 O11 133.30(17) . .
O10 Dy2 O3 70.03(17) . .
O10 Dy2 O1 145.62(17) . 1_655
O9 Dy2 Dy1 34.63(12) 1_655 1_655
O9 Dy2 Dy1 37.25(12) 2_766 2_766
O9 Dy2 Dy1 74.99(12) 2_766 .
O9 Dy2 Dy1 84.41(12) 2_766 1_655
O9 Dy2 Dy1 87.80(12) 1_655 2_766
O9 Dy2 Dy1 141.63(11) 1_655 .
O9 Dy2 Dy2 34.01(11) 1_655 2_866
O9 Dy2 Dy2 32.79(12) 2_766 2_866
O9 Dy2 O10 126.93(17) 1_655 .
O9 Dy2 O9 66.8(2) 1_655 2_766
O9 Dy2 O11 140.92(17) 2_766 .
O9 Dy2 O11 74.60(16) 1_655 .
O9 Dy2 O3 70.43(16) 2_766 .
O9 Dy2 O3 121.17(15) 1_655 .
O9 Dy2 O1 73.99(17) 1_655 1_655
O11 Dy2 Dy1 143.77(12) . .
O11 Dy2 Dy1 66.34(13) . 1_655
O11 Dy2 Dy1 138.50(14) . 2_766
O11 Dy2 Dy2 108.42(12) . 2_866
O3 Dy2 Dy1 36.26(12) . .
O3 Dy2 Dy1 81.34(12) . 2_766
O3 Dy2 Dy1 104.56(11) . 1_655
O3 Dy2 Dy2 95.81(10) . 2_866
O3 Dy2 O11 139.87(18) . .
O1 Dy2 Dy1 136.67(11) 1_655 2_766
O1 Dy2 Dy1 39.75(11) 1_655 1_655
O1 Dy2 Dy1 110.37(12) 1_655 .
O1 Dy2 Dy2 86.64(11) 1_655 2_866
O1 Dy2 O9 99.83(16) 1_655 2_766
O1 Dy2 O11 74.39(19) 1_655 .
O1 Dy2 O3 75.69(17) 1_655 .
O6 Dy2 Dy1 121.90(13) . 2_766
O6 Dy2 Dy1 69.14(13) . .
O6 Dy2 Dy1 121.02(13) . 1_655
O6 Dy2 Dy2 172.94(12) . 2_866
O6 Dy2 O10 81.91(17) . .
O6 Dy2 O9 143.85(17) . 2_766
O6 Dy2 O9 148.25(17) . 1_655
O6 Dy2 O11 75.22(17) . .
O6 Dy2 O3 77.94(16) . .
O6 Dy2 O1 88.61(17) . 1_655
O6 Dy2 O7 92.57(17) . .
O7 Dy2 Dy1 74.31(12) . 2_766
O7 Dy2 Dy1 107.72(13) . .
O7 Dy2 Dy1 110.08(13) . 1_655
O7 Dy2 Dy2 94.43(12) . 2_866
O7 Dy2 O10 74.14(17) . .
O7 Dy2 O9 102.60(17) . 2_766
O7 Dy2 O9 84.59(17) . 1_655
O7 Dy2 O11 66.95(19) . .
O7 Dy2 O3 143.85(17) . .
O7 Dy2 O1 139.57(17) . 1_655
Dy1 O10 Dy1 109.73(17) . 2_766
Dy1 O10 Dy2 107.7(2) . .
Dy2 O10 Dy1 101.91(17) . 2_766
Dy1 O9 Dy2 103.68(18) . 2_766
Dy1 O9 Dy2 110.41(19) . 1_455
Dy2 O9 Dy2 113.20(19) 1_455 2_766
C8 O5 Dy1 131.2(5) . .
C1 O2 Dy1 98.0(4) . .
C1 C2 C5 114.0(6) . .
C1 C2 C4 104.7(6) . .
C1 C2 C3 110.0(6) . .
C5 C2 C3 110.9(6) . .
C4 C2 C5 107.8(6) . .
C4 C2 C3 109.1(6) . .
O4 C7 O3 122.0(7) . .
O4 C7 C6 121.8(7) . .
O3 C7 C6 116.2(6) . .
Dy1 O3 Dy2 104.53(19) . .
C7 O3 Dy1 131.3(4) . .
C7 O3 Dy2 123.5(4) . .
Dy2 O1 Dy1 103.41(17) 1_455 .
C1 O1 Dy1 91.0(4) . .
C1 O1 Dy2 165.2(4) . 1_455
O2 C1 Dy1 56.5(4) . .
O2 C1 C2 119.9(7) . .
O2 C1 O1 118.4(6) . .
C2 C1 Dy1 175.7(5) . .
O1 C1 Dy1 62.0(3) . .
O1 C1 C2 121.5(7) . .
C14 O8 Dy1 145.1(5) 2_766 .
C6 C5 C2 117.7(6) 1_455 .
C7 C6 C5 116.2(6) . 1_655
O5 C8 C9 120.0(7) . .
O6 C8 O5 123.4(6) . .
O6 C8 C9 116.5(6) . .
O8 C14 C13 119.0(7) 2_766 .
O8 C14 O7 124.7(7) 2_766 .
O7 C14 C13 116.3(6) . .
C10 C9 C8 112.6(6) . .
C10 C9 C11 108.6(6) . .
C10 C9 C12 111.0(6) . .
C8 C9 C11 108.1(6) . .
C8 C9 C12 107.7(6) . .
C11 C9 C12 108.8(7) . .
C14 C13 C12 116.8(6) . 2_776
C13 C12 C9 112.3(7) 2_776 .
C8 O6 Dy2 141.1(5) . .
C14 O7 Dy2 128.2(4) . .

loop_
_geom_bond_atom_site_label_1
_geom_bond_atom_site_label_2
_geom_bond_distance
_geom_bond_site_symmetry_2
Dy1 Dy2 3.7510(5) 2_766
Dy1 Dy2 3.8536(5) 1_455
Dy1 Dy2 3.7690(5) .
Dy1 O10 2.464(5) 2_766
Dy1 O10 2.302(5) .
Dy1 O9 2.337(5) .
Dy1 O5 2.423(5) .
Dy1 O2 2.416(5) .
Dy1 O3 2.303(5) .
Dy1 O1 2.533(5) .
Dy1 C1 2.869(7) .
Dy1 O8 2.269(5) .
Dy2 Dy1 3.7510(6) 2_766
Dy2 Dy1 3.8536(5) 1_655
Dy2 Dy2 3.9985(7) 2_866
Dy2 O10 2.365(5) .
Dy2 O9 2.356(5) 1_655
Dy2 O9 2.433(5) 2_766
Dy2 O11 2.468(5) .
Dy2 O3 2.461(5) .
Dy2 O1 2.375(5) 1_655
Dy2 O6 2.274(4) .
Dy2 O7 2.353(5) .
O10 Dy1 2.464(5) 2_766
O9 Dy2 2.356(5) 1_455
O9 Dy2 2.433(5) 2_766
O4 C7 1.212(8) .
O5 C8 1.264(9) .
O2 C1 1.246(9) .
C2 C1 1.507(9) .
C2 C5 1.535(10) .
C2 C4 1.526(10) .
C2 C3 1.539(10) .
C10 C9 1.516(10) .
C7 O3 1.328(8) .
C7 C6 1.497(10) .
O1 Dy2 2.375(5) 1_455
O1 C1 1.302(9) .
O8 C14 1.246(8) 2_766
C5 C6 1.533(10) 1_455
C6 C5 1.533(10) 1_655
C8 C9 1.527(9) .
C8 O6 1.260(8) .
C14 O8 1.246(9) 2_766
C14 C13 1.504(10) .
C14 O7 1.275(9) .
C9 C11 1.532(11) .
C9 C12 1.543(10) .
C13 C12 1.505(11) 2_776
C12 C13 1.505(11) 2_776
